data_4037645
loop_
_publ_author_name
'Shi, Hao-Nan'
'Huang, Min-Hua'
'Hao, Wen-Juan'
'Tu, Xing-Chao'
'Tu, Shu-Jiang'
'Jiang, Bo'

_publ_section_title
;
 Synthesis of Diastereoenriched 1-Indanones via Double-Base Cooperatively
 Promoted 1,4-<i>Oxo</i>-Migration/Cyclization of \b-Alkynyl Ketones.
;
_journal_name_full 'The Journal of organic chemistry'
_journal_paper_doi 10.1021/acs.joc.9b02525
_journal_year 2019
_chemical_formula_sum 'C23 H19.5 Br Cl N O4'
_chemical_formula_weight 489.26
_space_group_IT_number 7
_space_group_name_Hall 'P -2yac'
_space_group_name_H-M_alt 'P 1 n 1'
_symmetry_cell_setting monoclinic
_symmetry_space_group_name_H-M 'P 1 n 1'
_atom_sites_solution_hydrogens geom
_atom_sites_solution_primary direct
_atom_sites_solution_secondary difmap
_audit_creation_method SHELXL-97
_cell_angle_alpha 90.00
_cell_angle_beta 95.329(2)
_cell_angle_gamma 90.00
_cell_formula_units_Z 4
_cell_length_a 8.7013(8)
_cell_length_b 6.5826(7)
_cell_length_c 38.629(4)
_cell_measurement_reflns_used 2188
_cell_measurement_temperature 293(2)
_cell_measurement_theta_max 22.865
_cell_measurement_theta_min 2.361
_cell_volume 2203.0(4)
_computing_cell_refinement 'Bruker SMART'
_computing_data_collection 'Bruker SMART'
_computing_data_reduction 'Bruker SHELXTL'
_computing_molecular_graphics 'Bruker SHELXTL'
_computing_publication_material 'Bruker SHELXTL'
_computing_structure_refinement 'SHELXL-97 (Sheldrick, 1997)'
_computing_structure_solution 'SHELXS-97 (Sheldrick, 1990)'
_diffrn_ambient_temperature 293(2)
_diffrn_measured_fraction_theta_full 0.996
_diffrn_measured_fraction_theta_max 0.996
_diffrn_measurement_device_type 'CCD area detector'
_diffrn_measurement_method 'phi and omega scans'
_diffrn_radiation_monochromator graphite
_diffrn_radiation_source 'fine-focus sealed tube'
_diffrn_radiation_type MoK\a
_diffrn_radiation_wavelength 0.71073
_diffrn_reflns_av_R_equivalents 0.0823
_diffrn_reflns_av_sigmaI/netI 0.0955
_diffrn_reflns_limit_h_max 9
_diffrn_reflns_limit_h_min -10
_diffrn_reflns_limit_k_max 7
_diffrn_reflns_limit_k_min -7
_diffrn_reflns_limit_l_max 45
_diffrn_reflns_limit_l_min -30
_diffrn_reflns_number 10661
_diffrn_reflns_theta_full 25.02
_diffrn_reflns_theta_max 25.02
_diffrn_reflns_theta_min 2.36
_exptl_absorpt_coefficient_mu 2.016
_exptl_absorpt_correction_T_max 0.8886
_exptl_absorpt_correction_T_min 0.5388
_exptl_absorpt_correction_type multi-scan
_exptl_absorpt_process_details sadabs
_exptl_crystal_colour white
_exptl_crystal_density_diffrn 1.475
_exptl_crystal_density_method 'not measured'
_exptl_crystal_description block
_exptl_crystal_F_000 994
_exptl_crystal_size_max 0.35
_exptl_crystal_size_mid 0.14
_exptl_crystal_size_min 0.06
_refine_diff_density_max 0.520
_refine_diff_density_min -0.434
_refine_diff_density_rms 0.088
_refine_ls_abs_structure_details 'Flack H D (1983), Acta Cryst. A39, 876-881'
_refine_ls_abs_structure_Flack 0.02(2)
_refine_ls_extinction_coef 0.018(2)
_refine_ls_extinction_expression Fc^*^=kFc[1+0.001xFc^2^\l^3^/sin(2\q)]^-1/4^
_refine_ls_extinction_method SHELXL
_refine_ls_goodness_of_fit_ref 1.063
_refine_ls_hydrogen_treatment mixed
_refine_ls_matrix_type full
_refine_ls_number_parameters 610
_refine_ls_number_reflns 5484
_refine_ls_number_restraints 2
_refine_ls_restrained_S_all 1.063
_refine_ls_R_factor_all 0.1344
_refine_ls_R_factor_gt 0.0859
_refine_ls_shift/su_max 0.001
_refine_ls_shift/su_mean 0.000
_refine_ls_structure_factor_coef Fsqd
_refine_ls_weighting_details 'calc w=1/[\s^2^(Fo^2^)+(0.1155P)^2^+0.0000P] where P=(Fo^2^+2Fc^2^)/3'
_refine_ls_weighting_scheme calc
_refine_ls_wR_factor_gt 0.2115
_refine_ls_wR_factor_ref 0.2286
_reflns_number_gt 3008
_reflns_number_total 5484
_reflns_threshold_expression >2sigma(I)
_cod_data_source_file jo9b02525_si_003.cif
_cod_data_source_block 190818a
_cod_depositor_comments
;
The following automatic conversions were performed:

data item '_symmetry_cell_setting' value 'Monoclinic' was changed to
'monoclinic' in accordance with the
/home/data/users/saulius/crontab/automatic-downloads/rss-feeds/ACS/lib/dictionaries/cif_core.dic
dictionary named 'cif_core.dic' version 2.4.2 last updated on
2011-04-26.

Automatic conversion script
Id: cif_fix_values 7556 2019-12-06 15:28:31Z antanas 
;
_cod_original_sg_symbol_H-M Pn
_cod_original_formula_sum 'C23 H19.50 Br Cl N O4'
_cod_database_code 4037645

loop_
_symmetry_equiv_pos_as_xyz
'x, y, z'
'x+1/2, -y, z+1/2'

loop_
_atom_site_label
_atom_site_type_symbol
_atom_site_fract_x
_atom_site_fract_y
_atom_site_fract_z
_atom_site_U_iso_or_equiv
_atom_site_adp_type
_atom_site_occupancy
_atom_site_symmetry_multiplicity
_atom_site_calc_flag
_atom_site_refinement_flags
_atom_site_disorder_assembly
_atom_site_disorder_group
Br1 Br 0.709(3) -0.132(4) 0.7973(6) 0.168(7) Uani 0.57(6) 1 d P A 1
Br2 Br 0.4084(18) 0.296(4) 0.8390(3) 0.144(4) Uani 0.76(8) 1 d P B 1
Br1' Br 0.652(4) -0.222(6) 0.7828(9) 0.168(9) Uani 0.43(6) 1 d P A 2
Br2' Br 0.451(7) 0.378(13) 0.8316(12) 0.145(13) Uani 0.24(8) 1 d P B 2
Cl1 Cl 1.1936(8) 0.9264(6) 0.78689(17) 0.1030(12) Uani 1 1 d . A .
Cl2 Cl 0.9605(9) 1.4433(8) 0.82683(19) 0.1458(19) Uani 1 1 d . . .
N1 N 0.5638(16) 0.3393(14) 0.5674(4) 0.085(3) Uani 1 1 d . . .
N2 N 0.5585(15) 0.8917(16) 1.0531(3) 0.084(3) Uani 1 1 d . B .
O1 O 0.596(7) 0.279(8) 0.7270(12) 0.120(13) Uani 0.57(6) 1 d P A 1
O1' O 0.536(9) 0.226(10) 0.7123(17) 0.119(18) Uani 0.43(6) 1 d P A 2
O2 O 0.7647(12) 0.1947(13) 0.6923(3) 0.083(2) Uani 1 1 d . A .
O3 O 0.4595(11) 1.0025(11) 0.6231(3) 0.075(2) Uani 1 1 d . A .
O4 O 1.0413(10) 0.2608(10) 0.6604(2) 0.065(2) Uani 1 1 d . A .
O5 O 0.4344(14) 0.7852(14) 0.9025(3) 0.111(4) Uani 1 1 d . . .
O6 O 0.6563(13) 0.7392(13) 0.9301(3) 0.083(2) Uani 1 1 d . . .
O7 O 0.4041(10) 1.5549(10) 0.9961(3) 0.073(2) Uani 1 1 d . . .
O8 O 0.9609(12) 0.8157(13) 0.9605(3) 0.092(3) Uani 1 1 d . . .
C1 C 0.643(6) -0.036(8) 0.7510(16) 0.131(16) Uani 0.57(6) 1 d P A 1
H1A H 0.7062 -0.0895 0.7337 0.157 Uiso 0.57(6) 1 calc PR A 1
H1B H 0.5353 -0.0638 0.7443 0.157 Uiso 0.57(6) 1 calc PR A 1
C2 C 0.673(5) 0.188(7) 0.7580(13) 0.122(16) Uani 0.57(6) 1 d P A 1
H2A H 0.6288 0.2329 0.7788 0.146 Uiso 0.57(6) 1 calc PR A 1
H2B H 0.7829 0.2184 0.7601 0.146 Uiso 0.57(6) 1 calc PR A 1
C1' C 0.656(7) 0.065(13) 0.7721(19) 0.13(2) Uani 0.43(6) 1 d P A 2
H1'1 H 0.5967 0.1442 0.7873 0.156 Uiso 0.43(6) 1 calc PR A 2
H1'2 H 0.7606 0.1173 0.7730 0.156 Uiso 0.43(6) 1 calc PR A 2
C2' C 0.579(7) 0.058(11) 0.7348(14) 0.12(2) Uani 0.43(6) 1 d P A 2
H2'1 H 0.6459 -0.0256 0.7220 0.145 Uiso 0.43(6) 1 calc PR A 2
H2'2 H 0.4850 -0.0192 0.7361 0.145 Uiso 0.43(6) 1 calc PR A 2
C3 C 0.661(3) 0.308(3) 0.6977(4) 0.111(5) Uani 1 1 d . . .
C4 C 0.6085(13) 0.4885(15) 0.6772(3) 0.056(3) Uani 1 1 d . A .
C5 C 0.6981(12) 0.5668(14) 0.6495(3) 0.055(3) Uani 1 1 d . . .
C6 C 0.6321(12) 0.7408(14) 0.6331(3) 0.053(2) Uani 1 1 d . A .
H6 H 0.6831 0.7960 0.6152 0.063 Uiso 1 1 calc R . .
C7 C 0.5015(13) 0.8360(14) 0.6408(3) 0.053(3) Uani 1 1 d . . .
C8 C 0.4188(15) 0.7526(16) 0.6672(4) 0.072(3) Uani 1 1 d . A .
H8 H 0.3270 0.8111 0.6727 0.086 Uiso 1 1 calc R . .
C9 C 0.4762(15) 0.5858(18) 0.6843(4) 0.074(3) Uani 1 1 d . . .
H9 H 0.4223 0.5340 0.7020 0.088 Uiso 1 1 calc R A .
C10 C 0.3233(14) 1.1163(16) 0.6325(4) 0.071(3) Uani 1 1 d . . .
H10A H 0.3381 1.1545 0.6566 0.107 Uiso 1 1 calc R A .
H10B H 0.2331 1.0323 0.6287 0.107 Uiso 1 1 calc R . .
H10C H 0.3101 1.2361 0.6184 0.107 Uiso 1 1 calc R . .
C11 C 0.8389(13) 0.4744(14) 0.6379(3) 0.058(3) Uani 1 1 d . A .
C12 C 0.9658(12) 0.4139(15) 0.6649(3) 0.050(2) Uani 1 1 d . . .
C13 C 1.0139(13) 0.5420(15) 0.6953(3) 0.054(2) Uani 1 1 d . A .
C14 C 0.9605(13) 0.7417(15) 0.6985(3) 0.060(3) Uani 1 1 d . . .
H14 H 0.8849 0.7948 0.6824 0.072 Uiso 1 1 calc R A .
C15 C 1.0249(15) 0.8611(17) 0.7270(3) 0.068(3) Uani 1 1 d . A .
H15 H 1.0001 0.9982 0.7281 0.082 Uiso 1 1 calc R . .
C16 C 1.1226(16) 0.777(2) 0.7527(4) 0.084(4) Uani 1 1 d . . .
C17 C 1.1659(16) 0.5841(19) 0.7507(3) 0.076(4) Uani 1 1 d . A .
H17 H 1.2322 0.5296 0.7686 0.092 Uiso 1 1 calc R . .
C18 C 1.1143(13) 0.4598(16) 0.7222(3) 0.058(3) Uani 1 1 d . . .
H18 H 1.1463 0.3253 0.7213 0.069 Uiso 1 1 calc R A .
C19 C 0.9262(13) 0.6342(14) 0.6149(3) 0.059(3) Uani 1 1 d . . .
H19 H 0.9341 0.7698 0.6254 0.071 Uiso 1 1 calc R A .
C20 C 0.9212(16) 0.6395(17) 0.5768(4) 0.076(3) Uani 1 1 d . A .
H20A H 0.8625 0.5345 0.5639 0.091 Uiso 1 1 calc R . .
H20B H 0.9187 0.7715 0.5656 0.091 Uiso 1 1 calc R . .
C21 C 1.0631(14) 0.5798(17) 0.5970(4) 0.069(3) Uani 1 1 d . A .
H21 H 1.1654 0.5378 0.5979 0.083 Uiso 1 1 calc R . .
C22 C 0.7988(13) 0.2879(13) 0.6153(3) 0.052(2) Uani 1 1 d . . .
H22A H 0.8881 0.2512 0.6033 0.063 Uiso 1 1 calc R A .
H22B H 0.7769 0.1752 0.6302 0.063 Uiso 1 1 calc R . .
C23 C 0.6612(16) 0.3179(14) 0.5883(4) 0.063(3) Uani 1 1 d . A .
C24 C 0.329(6) 0.526(6) 0.8626(12) 0.117(11) Uani 0.76(8) 1 d P B 1
H24A H 0.2942 0.6321 0.8463 0.141 Uiso 0.76(8) 1 calc PR B 1
H24B H 0.2446 0.4867 0.8759 0.141 Uiso 0.76(8) 1 calc PR B 1
C25 C 0.468(4) 0.594(7) 0.8862(11) 0.116(13) Uani 0.76(8) 1 d P B 1
H25A H 0.4933 0.4923 0.9040 0.139 Uiso 0.76(8) 1 calc PR B 1
H25B H 0.5560 0.6106 0.8728 0.139 Uiso 0.76(8) 1 calc PR B 1
C24' C 0.406(19) 0.50(2) 0.875(4) 0.12(4) Uani 0.24(8) 1 d P B 2
H24C H 0.2972 0.4876 0.8784 0.142 Uiso 0.24(8) 1 calc PR B 2
H24D H 0.4668 0.4354 0.8946 0.142 Uiso 0.24(8) 1 calc PR B 2
C25' C 0.456(11) 0.71(2) 0.868(3) 0.12(4) Uani 0.24(8) 1 d P B 2
H25C H 0.5625 0.7219 0.8630 0.140 Uiso 0.24(8) 1 calc PR B 2
H25D H 0.3889 0.7803 0.8504 0.140 Uiso 0.24(8) 1 calc PR B 2
C26 C 0.547(2) 0.847(2) 0.9255(4) 0.100(5) Uani 1 1 d . B .
C27 C 0.5142(12) 1.0287(14) 0.9461(3) 0.052(2) Uani 1 1 d . . .
C28 C 0.6162(13) 1.1199(14) 0.9716(3) 0.049(2) Uani 1 1 d . B .
C29 C 0.5703(13) 1.2912(14) 0.9877(3) 0.053(3) Uani 1 1 d . . .
H29 H 0.6353 1.3491 1.0055 0.064 Uiso 1 1 calc R B .
C30 C 0.4266(13) 1.3814(14) 0.9779(3) 0.052(2) Uani 1 1 d . B .
C31 C 0.3182(14) 1.2872(18) 0.9550(4) 0.071(3) Uani 1 1 d . . .
H31 H 0.2184 1.3377 0.9507 0.085 Uiso 1 1 calc R B .
C32 C 0.3642(15) 1.1193(18) 0.9394(4) 0.076(3) Uani 1 1 d . B .
H32 H 0.2943 1.0572 0.9230 0.091 Uiso 1 1 calc R . .
C33 C 0.2577(15) 1.6557(16) 0.9904(4) 0.071(3) Uani 1 1 d . . .
H33A H 0.1822 1.5829 1.0022 0.107 Uiso 1 1 calc R . .
H33B H 0.2261 1.6601 0.9660 0.107 Uiso 1 1 calc R . .
H33C H 0.2669 1.7917 0.9994 0.107 Uiso 1 1 calc R . .
C34 C 0.7798(12) 1.0262(12) 0.9838(3) 0.041(2) Uani 1 1 d . . .
C35 C 0.8791(13) 0.9603(16) 0.9551(3) 0.059(3) Uani 1 1 d . B .
C36 C 0.8941(13) 1.0892(15) 0.9245(3) 0.058(3) Uani 1 1 d . . .
C37 C 0.8446(14) 1.2955(16) 0.9202(3) 0.067(3) Uani 1 1 d . B .
H37 H 0.7959 1.3583 0.9377 0.080 Uiso 1 1 calc R . .
C38 C 0.8680(16) 1.4038(19) 0.8902(4) 0.078(3) Uani 1 1 d . . .
H38 H 0.8339 1.5375 0.8879 0.094 Uiso 1 1 calc R B .
C39 C 0.9404(18) 1.316(2) 0.8642(4) 0.086(4) Uani 1 1 d . B .
C40 C 0.9835(18) 1.110(2) 0.8668(4) 0.095(4) Uani 1 1 d . . .
H40 H 1.0246 1.0457 0.8483 0.114 Uiso 1 1 calc R B .
C41 C 0.9643(14) 1.0022(17) 0.8973(4) 0.070(3) Uani 1 1 d . B .
H41 H 0.9996 0.8690 0.8994 0.084 Uiso 1 1 calc R . .
C42 C 0.8778(13) 1.1872(14) 1.0056(3) 0.058(3) Uani 1 1 d . B .
H42 H 0.8780 1.3198 0.9940 0.070 Uiso 1 1 calc R . .
C43 C 0.9016(17) 1.2026(18) 1.0423(4) 0.085(4) Uani 1 1 d . . .
H43 H 0.8632 1.2342 1.0633 0.102 Uiso 1 1 calc R B .
C44 C 1.0310(13) 1.1326(18) 1.0232(4) 0.079(4) Uani 1 1 d . B .
H44 H 1.1321 1.0879 1.0227 0.095 Uiso 1 1 calc R . .
C45 C 0.7505(15) 0.8360(14) 1.0056(3) 0.064(3) Uani 1 1 d . B .
H45A H 0.7103 0.7286 0.9901 0.077 Uiso 1 1 calc R . .
H45B H 0.8481 0.7897 1.0171 0.077 Uiso 1 1 calc R . .
C46 C 0.6406(15) 0.8709(14) 1.0324(4) 0.058(3) Uani 1 1 d . . .

loop_
_atom_site_aniso_label
_atom_site_aniso_U_11
_atom_site_aniso_U_22
_atom_site_aniso_U_33
_atom_site_aniso_U_23
_atom_site_aniso_U_13
_atom_site_aniso_U_12
Br1 0.208(9) 0.183(10) 0.112(8) 0.072(8) 0.006(7) 0.027(8)
Br2 0.220(6) 0.090(7) 0.123(4) -0.051(4) 0.018(3) -0.007(5)
Br1' 0.208(11) 0.182(13) 0.112(11) 0.072(11) 0.006(10) 0.027(10)
Br2' 0.220(19) 0.09(2) 0.123(12) -0.051(13) 0.017(11) -0.006(16)
Cl1 0.113(3) 0.126(3) 0.067(2) -0.0301(19) -0.0067(19) 0.001(2)
Cl2 0.188(5) 0.159(4) 0.099(3) 0.057(3) 0.059(3) 0.026(3)
N1 0.082(8) 0.072(6) 0.097(9) -0.006(6) -0.018(7) 0.002(5)
N2 0.095(9) 0.083(7) 0.074(7) 0.018(6) 0.012(7) -0.024(6)
O1 0.15(4) 0.12(3) 0.09(3) 0.04(2) 0.06(2) 0.03(2)
O1' 0.15(5) 0.12(3) 0.09(4) 0.04(3) 0.06(3) 0.03(3)
O2 0.084(6) 0.078(5) 0.090(6) 0.022(5) 0.028(5) 0.016(4)
O3 0.072(5) 0.064(4) 0.090(6) 0.031(4) 0.020(4) 0.039(4)
O4 0.077(5) 0.055(4) 0.062(5) -0.004(3) 0.006(4) 0.026(4)
O5 0.131(9) 0.092(6) 0.104(8) -0.051(6) -0.022(7) 0.017(5)
O6 0.086(6) 0.076(5) 0.087(6) -0.021(5) 0.007(5) 0.012(5)
O7 0.049(4) 0.068(4) 0.101(6) -0.018(4) 0.005(4) 0.030(3)
O8 0.074(6) 0.099(6) 0.108(7) 0.013(5) 0.037(5) 0.053(5)
C1 0.17(4) 0.14(4) 0.10(3) 0.02(3) 0.05(3) 0.02(3)
C2 0.16(3) 0.13(3) 0.09(3) 0.03(3) 0.05(3) 0.03(3)
C1' 0.17(4) 0.13(5) 0.10(4) 0.02(4) 0.05(4) 0.02(4)
C2' 0.16(4) 0.13(4) 0.09(4) 0.03(4) 0.05(3) 0.03(4)
C3 0.147(15) 0.117(12) 0.077(11) 0.032(9) 0.054(10) 0.027(12)
C4 0.046(6) 0.065(6) 0.058(7) 0.025(5) 0.008(5) 0.008(5)
C5 0.035(6) 0.065(6) 0.068(7) -0.008(5) 0.015(5) -0.005(5)
C6 0.037(6) 0.048(5) 0.074(7) 0.004(5) 0.006(5) 0.002(4)
C7 0.043(6) 0.053(6) 0.065(7) -0.009(5) 0.011(5) 0.000(5)
C8 0.077(8) 0.046(6) 0.094(10) 0.002(6) 0.026(7) 0.016(5)
C9 0.054(7) 0.092(8) 0.082(9) -0.005(7) 0.037(6) -0.003(6)
C10 0.054(7) 0.067(7) 0.094(9) -0.005(6) 0.016(6) 0.035(5)
C11 0.059(7) 0.050(6) 0.064(7) 0.011(5) 0.012(5) 0.006(5)
C12 0.040(6) 0.053(6) 0.057(7) 0.001(5) 0.010(5) -0.005(5)
C13 0.047(6) 0.062(6) 0.057(7) 0.001(5) 0.022(5) 0.004(5)
C14 0.041(6) 0.064(6) 0.074(8) -0.008(6) 0.002(5) 0.012(5)
C15 0.064(7) 0.078(7) 0.065(8) -0.013(6) 0.016(6) 0.010(6)
C16 0.063(9) 0.115(11) 0.077(10) -0.012(8) 0.019(7) -0.001(7)
C17 0.097(10) 0.082(9) 0.047(7) 0.005(6) -0.011(6) 0.018(7)
C18 0.060(7) 0.059(6) 0.056(7) 0.003(5) 0.012(5) 0.003(5)
C19 0.062(7) 0.043(5) 0.074(8) 0.010(5) 0.021(5) -0.007(4)
C20 0.090(10) 0.074(7) 0.067(9) -0.004(6) 0.025(7) -0.009(6)
C21 0.042(7) 0.082(7) 0.088(9) -0.007(6) 0.024(6) 0.008(5)
C22 0.052(6) 0.038(5) 0.067(7) 0.002(5) 0.009(5) 0.006(4)
C23 0.055(7) 0.054(6) 0.081(9) -0.019(6) 0.009(7) 0.007(5)
C24 0.14(3) 0.097(19) 0.10(3) -0.035(17) -0.016(19) 0.015(19)
C25 0.14(3) 0.09(3) 0.11(3) -0.04(2) -0.014(19) 0.013(18)
C24' 0.15(12) 0.10(8) 0.11(10) -0.04(6) -0.02(7) 0.02(7)
C25' 0.14(6) 0.10(7) 0.11(8) -0.03(6) -0.01(5) 0.01(5)
C26 0.126(13) 0.080(9) 0.089(11) -0.039(8) -0.017(9) 0.013(9)
C27 0.035(6) 0.053(5) 0.066(7) -0.012(5) -0.002(5) 0.004(4)
C28 0.054(6) 0.043(5) 0.053(6) 0.004(5) 0.017(5) 0.014(4)
C29 0.047(6) 0.053(6) 0.058(7) -0.008(5) 0.002(5) -0.001(5)
C30 0.047(6) 0.054(6) 0.053(6) -0.004(5) 0.000(5) -0.007(5)
C31 0.046(7) 0.091(8) 0.075(8) 0.022(7) 0.003(6) 0.032(6)
C32 0.074(8) 0.073(7) 0.077(9) -0.022(6) -0.018(6) 0.019(6)
C33 0.072(8) 0.059(6) 0.084(9) 0.000(6) 0.019(6) 0.031(6)
C34 0.036(5) 0.046(5) 0.043(5) -0.014(4) 0.005(4) 0.013(4)
C35 0.047(6) 0.063(7) 0.064(7) 0.004(6) -0.009(5) 0.009(5)
C36 0.042(6) 0.065(6) 0.065(7) -0.010(6) -0.004(5) 0.007(5)
C37 0.059(7) 0.071(7) 0.076(8) 0.020(6) 0.033(6) 0.027(5)
C38 0.084(9) 0.077(8) 0.073(9) 0.036(7) 0.002(7) 0.012(6)
C39 0.099(10) 0.081(9) 0.080(10) 0.030(7) 0.020(8) 0.002(7)
C40 0.129(12) 0.084(9) 0.080(10) -0.022(8) 0.061(9) 0.007(8)
C41 0.057(7) 0.060(6) 0.097(10) -0.016(7) 0.021(6) 0.006(5)
C42 0.067(7) 0.043(5) 0.062(8) 0.006(5) -0.010(5) -0.001(5)
C43 0.095(11) 0.092(9) 0.064(9) -0.008(7) -0.020(7) -0.008(7)
C44 0.016(5) 0.103(9) 0.116(11) 0.008(8) 0.000(6) 0.018(5)
C45 0.075(8) 0.045(6) 0.074(8) 0.003(5) 0.011(6) 0.002(5)
C46 0.064(7) 0.041(5) 0.071(8) 0.009(5) 0.013(6) -0.006(5)

loop_
_atom_type_symbol
_atom_type_description
_atom_type_scat_dispersion_real
_atom_type_scat_dispersion_imag
_atom_type_scat_source
C C 0.0033 0.0016 'International Tables Vol C Tables 4.2.6.8 and 6.1.1.4'
H H 0.0000 0.0000 'International Tables Vol C Tables 4.2.6.8 and 6.1.1.4'
N N 0.0061 0.0033 'International Tables Vol C Tables 4.2.6.8 and 6.1.1.4'
O O 0.0106 0.0060 'International Tables Vol C Tables 4.2.6.8 and 6.1.1.4'
Cl Cl 0.1484 0.1585 'International Tables Vol C Tables 4.2.6.8 and 6.1.1.4'
Br Br -0.2901 2.4595 'International Tables Vol C Tables 4.2.6.8 and 6.1.1.4'

loop_
_geom_angle_atom_site_label_1
_geom_angle_atom_site_label_2
_geom_angle_atom_site_label_3
_geom_angle
C3 O1 C2 124(4)
C3 O1' C2' 112(5)
C7 O3 C10 118.8(9)
C26 O5 C25' 125(4)
C26 O5 C25 113.3(18)
C25' O5 C25 42(5)
C30 O7 C33 118.4(8)
C2 C1 Br1 97(5)
C2 C1 H1A 112.3
Br1 C1 H1A 112.3
C2 C1 H1B 112.3
Br1 C1 H1B 112.3
H1A C1 H1B 109.9
O1 C2 C1 101(5)
O1 C2 H2A 111.5
C1 C2 H2A 111.5
O1 C2 H2B 111.5
C1 C2 H2B 111.5
H2A C2 H2B 109.3
C2' C1' Br1' 99(6)
C2' C1' H1'1 112.0
Br1' C1' H1'1 112.0
C2' C1' H1'2 112.0
Br1' C1' H1'2 112.0
H1'1 C1' H1'2 109.6
O1' C2' C1' 128(8)
O1' C2' H2'1 105.3
C1' C2' H2'1 105.3
O1' C2' H2'2 105.3
C1' C2' H2'2 105.3
H2'1 C2' H2'2 106.0
O2 C3 O1 116(2)
O2 C3 O1' 117(3)
O1 C3 O1' 35(2)
O2 C3 C4 127.5(13)
O1 C3 C4 116(2)
O1' C3 C4 108(3)
C9 C4 C5 119.6(9)
C9 C4 C3 119.7(11)
C5 C4 C3 120.7(11)
C6 C5 C4 113.0(8)
C6 C5 C11 120.9(9)
C4 C5 C11 126.0(9)
C7 C6 C5 126.5(10)
C7 C6 H6 116.8
C5 C6 H6 116.8
O3 C7 C6 117.8(10)
O3 C7 C8 124.0(9)
C6 C7 C8 118.2(10)
C9 C8 C7 118.6(10)
C9 C8 H8 120.7
C7 C8 H8 120.7
C8 C9 C4 124.2(11)
C8 C9 H9 117.9
C4 C9 H9 117.9
O3 C10 H10A 109.5
O3 C10 H10B 109.5
H10A C10 H10B 109.5
O3 C10 H10C 109.5
H10A C10 H10C 109.5
H10B C10 H10C 109.5
C5 C11 C12 118.3(9)
C5 C11 C22 110.8(8)
C12 C11 C22 107.4(8)
C5 C11 C19 110.3(8)
C12 C11 C19 101.6(8)
C22 C11 C19 107.8(9)
O4 C12 C13 117.9(8)
O4 C12 C11 119.3(9)
C13 C12 C11 122.6(9)
C18 C13 C14 119.0(9)
C18 C13 C12 118.7(8)
C14 C13 C12 122.3(9)
C13 C14 C15 118.4(9)
C13 C14 H14 120.8
C15 C14 H14 120.8
C16 C15 C14 120.8(11)
C16 C15 H15 119.6
C14 C15 H15 119.6
C17 C16 C15 120.5(12)
C17 C16 Cl1 120.6(11)
C15 C16 Cl1 118.9(11)
C16 C17 C18 121.9(11)
C16 C17 H17 119.1
C18 C17 H17 119.1
C13 C18 C17 119.1(9)
C13 C18 H18 120.5
C17 C18 H18 120.5
C20 C19 C21 59.0(8)
C20 C19 C11 126.5(9)
C21 C19 C11 122.8(9)
C20 C19 H19 112.7
C21 C19 H19 112.7
C11 C19 H19 112.7
C21 C20 C19 60.8(8)
C21 C20 H20A 117.7
C19 C20 H20A 117.7
C21 C20 H20B 117.7
C19 C20 H20B 117.7
H20A C20 H20B 114.8
C20 C21 C19 60.2(7)
C20 C21 H21 149.9
C19 C21 H21 149.9
C23 C22 C11 114.2(7)
C23 C22 H22A 108.7
C11 C22 H22A 108.7
C23 C22 H22B 108.7
C11 C22 H22B 108.7
H22A C22 H22B 107.6
N1 C23 C22 177.2(13)
C25 C24 Br2 103(3)
C25 C24 H24A 111.2
Br2 C24 H24A 111.2
C25 C24 H24B 111.2
Br2 C24 H24B 111.2
H24A C24 H24B 109.2
O5 C25 C24 110(3)
O5 C25 H25A 109.7
C24 C25 H25A 109.7
O5 C25 H25B 109.7
C24 C25 H25B 109.7
H25A C25 H25B 108.2
C25' C24' Br2' 99(10)
C25' C24' H24C 112.1
Br2' C24' H24C 112.1
C25' C24' H24D 112.1
Br2' C24' H24D 112.1
H24C C24' H24D 109.7
O5 C25' C24' 95(10)
O5 C25' H25C 112.7
C24' C25' H25C 112.7
O5 C25' H25D 112.7
C24' C25' H25D 112.7
H25C C25' H25D 110.2
O6 C26 O5 116.4(12)
O6 C26 C27 126.5(13)
O5 C26 C27 116.5(14)
C28 C27 C32 117.2(9)
C28 C27 C26 125.8(10)
C32 C27 C26 117.0(10)
C29 C28 C27 118.8(8)
C29 C28 C34 118.6(9)
C27 C28 C34 122.5(8)
C28 C29 C30 121.1(9)
C28 C29 H29 119.4
C30 C29 H29 119.4
O7 C30 C31 125.8(9)
O7 C30 C29 112.4(8)
C31 C30 C29 121.5(9)
C32 C31 C30 116.5(9)
C32 C31 H31 121.8
C30 C31 H31 121.8
C31 C32 C27 124.4(10)
C31 C32 H32 117.8
C27 C32 H32 117.8
O7 C33 H33A 109.5
O7 C33 H33B 109.5
H33A C33 H33B 109.5
O7 C33 H33C 109.5
H33A C33 H33C 109.5
H33B C33 H33C 109.5
C35 C34 C45 107.4(7)
C35 C34 C42 105.5(8)
C45 C34 C42 111.6(8)
C35 C34 C28 116.5(8)
C45 C34 C28 106.8(8)
C42 C34 C28 109.1(7)
O8 C35 C36 120.1(10)
O8 C35 C34 117.9(10)
C36 C35 C34 121.2(8)
C41 C36 C37 117.0(10)
C41 C36 C35 116.6(10)
C37 C36 C35 126.3(10)
C38 C37 C36 121.2(11)
C38 C37 H37 119.4
C36 C37 H37 119.4
C39 C38 C37 120.6(11)
C39 C38 H38 119.7
C37 C38 H38 119.7
C38 C39 C40 119.6(12)
C38 C39 Cl2 120.7(10)
C40 C39 Cl2 119.4(12)
C41 C40 C39 119.8(11)
C41 C40 H40 120.1
C39 C40 H40 120.1
C36 C41 C40 121.6(11)
C36 C41 H41 119.2
C40 C41 H41 119.2
C43 C42 C44 61.1(8)
C43 C42 C34 127.6(9)
C44 C42 C34 120.4(9)
C43 C42 H42 112.6
C44 C42 H42 112.6
C34 C42 H42 112.6
C42 C43 C44 61.7(9)
C42 C43 H43 149.2
C44 C43 H43 149.2
C43 C44 C42 57.2(7)
C43 C44 H44 151.4
C42 C44 H44 151.4
C46 C45 C34 113.7(8)
C46 C45 H45A 108.8
C34 C45 H45A 108.8
C46 C45 H45B 108.8
C34 C45 H45B 108.8
H45A C45 H45B 107.7
N2 C46 C45 177.9(11)

loop_
_geom_bond_atom_site_label_1
_geom_bond_atom_site_label_2
_geom_bond_distance
Br1 C1 1.93(6)
Br2 C24 1.93(4)
Br1' C1' 1.93(8)
Br2' C24' 1.92(14)
Cl1 C16 1.715(15)
Cl2 C39 1.691(14)
N1 C23 1.124(13)
N2 C46 1.129(14)
O1 C3 1.33(5)
O1 C2 1.45(8)
O1' C3 1.38(7)
O1' C2' 1.43(9)
O2 C3 1.201(18)
O3 C7 1.326(12)
O3 C10 1.476(12)
O4 C12 1.224(11)
O5 C26 1.323(17)
O5 C25' 1.43(10)
O5 C25 1.45(4)
O6 C26 1.191(16)
O7 C30 1.364(12)
O7 C33 1.435(12)
O8 C35 1.195(11)
C1 C2 1.51(9)
C1 H1A 0.9700
C1 H1B 0.9700
C2 H2A 0.9700
C2 H2B 0.9700
C1' C2' 1.53(11)
C1' H1'1 0.9700
C1' H1'2 0.9700
C2' H2'1 0.9700
C2' H2'2 0.9700
C3 C4 1.476(19)
C4 C9 1.367(15)
C4 C5 1.474(15)
C5 C6 1.406(14)
C5 C11 1.476(14)
C6 C7 1.354(13)
C6 H6 0.9300
C7 C8 1.414(16)
C8 C9 1.353(16)
C8 H8 0.9300
C9 H9 0.9300
C10 H10A 0.9600
C10 H10B 0.9600
C10 H10C 0.9600
C11 C12 1.502(14)
C11 C22 1.528(14)
C11 C19 1.611(14)
C12 C13 1.474(14)
C13 C18 1.403(14)
C13 C14 1.404(13)
C14 C15 1.424(15)
C14 H14 0.9300
C15 C16 1.364(18)
C15 H15 0.9300
C16 C17 1.327(18)
C17 C18 1.411(16)
C17 H17 0.9300
C18 H18 0.9300
C19 C20 1.469(16)
C19 C21 1.477(15)
C19 H19 0.9800
C20 C21 1.451(17)
C20 H20A 0.9700
C20 H20B 0.9700
C21 H21 0.9300
C22 C23 1.525(17)
C22 H22A 0.9700
C22 H22B 0.9700
C24 C25 1.51(6)
C24 H24A 0.9700
C24 H24B 0.9700
C25 H25A 0.9700
C25 H25B 0.9700
C24' C25' 1.5(2)
C24' H24C 0.9700
C24' H24D 0.9700
C25' H25C 0.9700
C25' H25D 0.9700
C26 C27 1.476(17)
C27 C28 1.398(14)
C27 C32 1.437(14)
C28 C29 1.366(13)
C28 C34 1.583(13)
C29 C30 1.404(14)
C29 H29 0.9300
C30 C31 1.379(15)
C31 C32 1.339(16)
C31 H31 0.9300
C32 H32 0.9300
C33 H33A 0.9600
C33 H33B 0.9600
C33 H33C 0.9600
C34 C35 1.531(14)
C34 C45 1.543(14)
C34 C42 1.556(13)
C35 C36 1.473(16)
C36 C41 1.385(15)
C36 C37 1.429(14)
C37 C38 1.390(16)
C37 H37 0.9300
C38 C39 1.364(19)
C38 H38 0.9300
C39 C40 1.408(18)
C40 C41 1.399(18)
C40 H40 0.9300
C41 H41 0.9300
C42 C43 1.417(17)
C42 C44 1.484(14)
C42 H42 0.9800
C43 C44 1.475(18)
C43 H43 0.9300
C44 H44 0.9300
C45 C46 1.489(18)
C45 H45A 0.9700
C45 H45B 0.9700

loop_
_geom_torsion_atom_site_label_1
_geom_torsion_atom_site_label_2
_geom_torsion_atom_site_label_3
_geom_torsion_atom_site_label_4
_geom_torsion
C3 O1 C2 C1 -87(5)
Br1 C1 C2 O1 -168(3)
C3 O1' C2' C1' 78(7)
Br1' C1' C2' O1' 175(5)
C2 O1 C3 O2 27(6)
C2 O1 C3 O1' 127(11)
C2 O1 C3 C4 -148(4)
C2' O1' C3 O2 31(6)
C2' O1' C3 O1 -67(8)
C2' O1' C3 C4 -176(4)
O2 C3 C4 C9 171.6(17)
O1 C3 C4 C9 -15(4)
O1' C3 C4 C9 22(4)
O2 C3 C4 C5 -9(3)
O1 C3 C4 C5 164(3)
O1' C3 C4 C5 -159(3)
C9 C4 C5 C6 -0.1(15)
C3 C4 C5 C6 -179.2(12)
C9 C4 C5 C11 -177.3(11)
C3 C4 C5 C11 3.6(18)
C4 C5 C6 C7 0.8(15)
C11 C5 C6 C7 178.1(10)
C10 O3 C7 C6 -176.1(10)
C10 O3 C7 C8 3.6(15)
C5 C6 C7 O3 178.0(10)
C5 C6 C7 C8 -1.7(16)
O3 C7 C8 C9 -177.7(11)
C6 C7 C8 C9 2.0(16)
C7 C8 C9 C4 -1.5(19)
C5 C4 C9 C8 0.5(18)
C3 C4 C9 C8 179.7(14)
C6 C5 C11 C12 134.5(10)
C4 C5 C11 C12 -48.5(14)
C6 C5 C11 C22 -101.0(10)
C4 C5 C11 C22 76.0(13)
C6 C5 C11 C19 18.2(13)
C4 C5 C11 C19 -164.8(10)
C5 C11 C12 O4 144.2(9)
C22 C11 C12 O4 18.0(12)
C19 C11 C12 O4 -95.0(10)
C5 C11 C12 C13 -41.8(13)
C22 C11 C12 C13 -168.0(9)
C19 C11 C12 C13 79.0(11)
O4 C12 C13 C18 -16.7(14)
C11 C12 C13 C18 169.3(9)
O4 C12 C13 C14 164.5(9)
C11 C12 C13 C14 -9.6(14)
C18 C13 C14 C15 7.4(14)
C12 C13 C14 C15 -173.7(9)
C13 C14 C15 C16 -7.5(17)
C14 C15 C16 C17 3.6(19)
C14 C15 C16 Cl1 -178.6(9)
C15 C16 C17 C18 0(2)
Cl1 C16 C17 C18 -177.4(10)
C14 C13 C18 C17 -3.8(15)
C12 C13 C18 C17 177.4(10)
C16 C17 C18 C13 -0.2(18)
C5 C11 C19 C20 -100.9(12)
C12 C11 C19 C20 132.8(11)
C22 C11 C19 C20 20.1(13)
C5 C11 C19 C21 -174.3(10)
C12 C11 C19 C21 59.4(13)
C22 C11 C19 C21 -53.3(13)
C11 C19 C20 C21 -110.0(11)
C11 C19 C21 C20 116.0(12)
C5 C11 C22 C23 44.3(12)
C12 C11 C22 C23 174.8(9)
C19 C11 C22 C23 -76.4(11)
C11 C22 C23 N1 113(21)
C26 O5 C25 C24 175(3)
C25' O5 C25 C24 -68(7)
Br2 C24 C25 O5 172(2)
C26 O5 C25' C24' 114(7)
C25 O5 C25' C24' 26(9)
Br2' C24' C25' O5 -174(5)
C25' O5 C26 O6 -48(9)
C25 O5 C26 O6 -1(3)
C25' O5 C26 C27 139(8)
C25 O5 C26 C27 -173(3)
O6 C26 C27 C28 9(3)
O5 C26 C27 C28 -179.7(12)
O6 C26 C27 C32 -171.0(16)
O5 C26 C27 C32 0.3(19)
C32 C27 C28 C29 -1.8(15)
C26 C27 C28 C29 178.1(12)
C32 C27 C28 C34 174.9(10)
C26 C27 C28 C34 -5.1(17)
C27 C28 C29 C30 -3.2(15)
C34 C28 C29 C30 179.9(9)
C33 O7 C30 C31 -2.5(15)
C33 O7 C30 C29 -175.9(9)
C28 C29 C30 O7 -177.7(10)
C28 C29 C30 C31 8.6(16)
O7 C30 C31 C32 179.0(11)
C29 C30 C31 C32 -8.2(17)
C30 C31 C32 C27 3.0(19)
C28 C27 C32 C31 2.0(18)
C26 C27 C32 C31 -178.0(14)
C29 C28 C34 C35 -135.5(9)
C27 C28 C34 C35 47.7(12)
C29 C28 C34 C45 104.6(10)
C27 C28 C34 C45 -72.2(11)
C29 C28 C34 C42 -16.2(12)
C27 C28 C34 C42 167.0(9)
C45 C34 C35 O8 -26.7(12)
C42 C34 C35 O8 92.5(11)
C28 C34 C35 O8 -146.3(10)
C45 C34 C35 C36 163.6(9)
C42 C34 C35 C36 -77.2(10)
C28 C34 C35 C36 44.0(12)
O8 C35 C36 C41 21.1(15)
C34 C35 C36 C41 -169.4(9)
O8 C35 C36 C37 -158.3(11)
C34 C35 C36 C37 11.2(15)
C41 C36 C37 C38 -0.8(16)
C35 C36 C37 C38 178.6(11)
C36 C37 C38 C39 -0.6(19)
C37 C38 C39 C40 4(2)
C37 C38 C39 Cl2 176.7(10)
C38 C39 C40 C41 -6(2)
Cl2 C39 C40 C41 -178.7(11)
C37 C36 C41 C40 -1.1(16)
C35 C36 C41 C40 179.4(11)
C39 C40 C41 C36 4(2)
C35 C34 C42 C43 -135.3(12)
C45 C34 C42 C43 -19.0(14)
C28 C34 C42 C43 98.8(12)
C35 C34 C42 C44 -60.1(12)
C45 C34 C42 C44 56.2(13)
C28 C34 C42 C44 174.0(10)
C34 C42 C43 C44 107.7(12)
C34 C42 C44 C43 -119.0(12)
C35 C34 C45 C46 -173.6(9)
C42 C34 C45 C46 71.3(11)
C28 C34 C45 C46 -47.9(11)
C34 C45 C46 N2 -169(100)
